data_4104499
loop_
_publ_author_name
'Annie J. Jiang'
'Jeffrey H. Simpson'
'Peter M\"uller'
'Richard R. Schrock'

_publ_section_title
;
 Fundamental Studies of Tungsten Alkylidene Imido Monoalkoxidepyrrolide
 Complexes
;
_journal_name_full 'Journal of the American Chemical Society'
_journal_page_first 7770
_journal_page_last 7780
_journal_paper_doi 10.1021/ja9012694
_journal_volume 131
_journal_year 2009
_chemical_formula_sum 'C57 H58 N2 O W'
_chemical_formula_weight 970.90
_chemical_name_systematic
; 
 ? 
;
_space_group_IT_number 2
_symmetry_cell_setting triclinic
_symmetry_space_group_name_Hall '-P 1'
_symmetry_space_group_name_H-M 'P -1'
_atom_sites_solution_hydrogens geom
_atom_sites_solution_primary direct
_atom_sites_solution_secondary difmap
_audit_creation_method SHELXL-97
_cell_angle_alpha 81.2420(10)
_cell_angle_beta 81.3230(10)
_cell_angle_gamma 80.7480(10)
_cell_formula_units_Z 2
_cell_length_a 11.3574(8)
_cell_length_b 14.0541(10)
_cell_length_c 14.9825(11)
_cell_measurement_reflns_used 9986
_cell_measurement_temperature 100(2)
_cell_measurement_theta_max 30.5
_cell_measurement_theta_min 2.3
_cell_volume 2313.2(3)
_computing_cell_refinement 'SAINT 7.46A (Bruker-AXS, 2008)'
_computing_data_collection 'APEX2 3.0 (Bruker-AXS, 2008)'
_computing_data_reduction 'SAINT 7.46A (Bruker-AXS, 2008)'
_computing_molecular_graphics 'Bruker SHELXTL'
_computing_publication_material 'Bruker SHELXTL'
_computing_structure_refinement 'SHELXL-97 (Sheldrick, 2008)'
_computing_structure_solution 'SHELXS-97 (Sheldrick, 2008)'
_diffrn_ambient_temperature 100(2)
_diffrn_detector_area_resol_mean 8.3
_diffrn_measured_fraction_theta_full 0.996
_diffrn_measured_fraction_theta_max 0.996
_diffrn_measurement_device_type 'Bruker Smart APEX CCD'
_diffrn_measurement_method 'omega and phi scans'
_diffrn_radiation_monochromator graphite
_diffrn_radiation_source 'fine-focus sealed tube'
_diffrn_radiation_type MoK\a
_diffrn_radiation_wavelength 0.71073
_diffrn_reflns_av_R_equivalents 0.0334
_diffrn_reflns_av_sigmaI/netI 0.0243
_diffrn_reflns_limit_h_max 15
_diffrn_reflns_limit_h_min -15
_diffrn_reflns_limit_k_max 19
_diffrn_reflns_limit_k_min -19
_diffrn_reflns_limit_l_max 20
_diffrn_reflns_limit_l_min -20
_diffrn_reflns_number 61690
_diffrn_reflns_theta_full 29.57
_diffrn_reflns_theta_max 29.57
_diffrn_reflns_theta_min 1.39
_exptl_absorpt_coefficient_mu 2.539
_exptl_absorpt_correction_T_max 0.6307
_exptl_absorpt_correction_T_min 0.5694
_exptl_absorpt_correction_type multi-scan
_exptl_absorpt_process_details 'SADABS (Sheldrick, 2008)'
_exptl_crystal_colour yellow
_exptl_crystal_density_diffrn 1.394
_exptl_crystal_density_method 'not measured'
_exptl_crystal_description block
_exptl_crystal_F_000 992
_exptl_crystal_size_max 0.25
_exptl_crystal_size_mid 0.20
_exptl_crystal_size_min 0.20
_refine_diff_density_max 1.156
_refine_diff_density_min -0.620
_refine_diff_density_rms 0.092
_refine_ls_extinction_method none
_refine_ls_goodness_of_fit_ref 1.092
_refine_ls_hydrogen_treatment mixed
_refine_ls_matrix_type full
_refine_ls_number_parameters 688
_refine_ls_number_reflns 12926
_refine_ls_number_restraints 892
_refine_ls_restrained_S_all 1.091
_refine_ls_R_factor_all 0.0258
_refine_ls_R_factor_gt 0.0228
_refine_ls_shift/su_max 0.002
_refine_ls_shift/su_mean 0.000
_refine_ls_structure_factor_coef Fsqd
_refine_ls_weighting_details 'calc w=1/[\s^2^(Fo^2^)+(0.0301P)^2^+1.9618P] where P=(Fo^2^+2Fc^2^)/3'
_refine_ls_weighting_scheme calc
_refine_ls_wR_factor_gt 0.0593
_refine_ls_wR_factor_ref 0.0612
_reflns_number_gt 12083
_reflns_number_total 12926
_reflns_threshold_expression >2sigma(I)
_cod_data_source_file ja9012694_si_003.cif
_cod_data_source_block 08369
_cod_database_code 4104499

loop_
_symmetry_equiv_pos_as_xyz
'x, y, z'
'-x, -y, -z'

loop_
_atom_site_label
_atom_site_type_symbol
_atom_site_fract_x
_atom_site_fract_y
_atom_site_fract_z
_atom_site_U_iso_or_equiv
_atom_site_adp_type
_atom_site_occupancy
_atom_site_symmetry_multiplicity
_atom_site_calc_flag
_atom_site_refinement_flags
_atom_site_disorder_assembly
_atom_site_disorder_group
C1 C 0.2633(2) 0.38638(16) 0.19894(15) 0.0234(4) Uani 1 1 d D . .
H1A H 0.321(2) 0.4305(18) 0.1750(19) 0.028 Uiso 1 1 d D . .
H1B H 0.1851(18) 0.4218(19) 0.2162(19) 0.028 Uiso 1 1 d D . .
C2 C 0.3117(2) 0.30425(19) 0.27665(16) 0.0274(5) Uani 1 1 d D . .
H2A H 0.3868(19) 0.324(2) 0.286(2) 0.033 Uiso 1 1 d D . .
H2B H 0.252(2) 0.310(2) 0.3305(15) 0.033 Uiso 1 1 d D . .
C3 C 0.3301(2) 0.19386(17) 0.25724(15) 0.0255(4) Uani 1 1 d D . .
H3A H 0.274(2) 0.1557(19) 0.2954(18) 0.031 Uiso 1 1 d D . .
H3B H 0.4135(17) 0.165(2) 0.255(2) 0.031 Uiso 1 1 d D . .
W1 W 0.266363(7) 0.263402(5) 0.139230(5) 0.01605(3) Uani 1 1 d . . .
O1 O 0.10667(13) 0.25044(10) 0.20858(10) 0.0188(3) Uani 1 1 d . . .
C31 C 0.02193(18) 0.21886(14) 0.27467(13) 0.0172(4) Uani 1 1 d . A .
C32 C 0.00706(18) 0.11938(14) 0.28853(13) 0.0177(4) Uani 1 1 d DU . .
C321 C 0.0923(9) 0.0473(6) 0.2351(6) 0.0168(16) Uani 0.57(4) 1 d PDU A 1
C322 C 0.0844(13) 0.0402(9) 0.1443(7) 0.0255(17) Uani 0.57(4) 1 d PDU A 1
H322 H 0.0294 0.0866 0.1129 0.031 Uiso 0.57(4) 1 calc PR A 1
C323 C 0.1544(14) -0.0325(8) 0.0983(6) 0.0315(19) Uani 0.57(4) 1 d PDU A 1
H323 H 0.1445 -0.0370 0.0373 0.038 Uiso 0.57(4) 1 calc PR A 1
C324 C 0.2383(13) -0.0982(7) 0.1423(8) 0.036(2) Uani 0.57(4) 1 d PDU A 1
H324 H 0.2875 -0.1476 0.1113 0.043 Uiso 0.57(4) 1 calc PR A 1
C325 C 0.2503(12) -0.0916(8) 0.2319(8) 0.034(2) Uani 0.57(4) 1 d PDU A 1
H325 H 0.3080 -0.1364 0.2623 0.041 Uiso 0.57(4) 1 calc PR A 1
C326 C 0.1777(14) -0.0191(10) 0.2779(9) 0.0232(19) Uani 0.57(4) 1 d PDU A 1
H326 H 0.1870 -0.0152 0.3392 0.028 Uiso 0.57(4) 1 calc PR A 1
C21C C 0.0751(12) 0.0500(8) 0.2295(9) 0.023(2) Uani 0.43(4) 1 d PDU A 2
C22C C 0.0539(18) 0.0537(11) 0.1397(8) 0.022(2) Uani 0.43(4) 1 d PDU A 2
H22C H 0.0008 0.1058 0.1130 0.026 Uiso 0.43(4) 1 calc PR A 2
C23C C 0.111(2) -0.0198(12) 0.0901(8) 0.037(3) Uani 0.43(4) 1 d PDU A 2
H23C H 0.0933 -0.0206 0.0303 0.044 Uiso 0.43(4) 1 calc PR A 2
C24C C 0.195(2) -0.0919(10) 0.1266(10) 0.043(3) Uani 0.43(4) 1 d PDU A 2
H24C H 0.2345 -0.1412 0.0912 0.052 Uiso 0.43(4) 1 calc PR A 2
C25C C 0.2213(18) -0.0936(11) 0.2140(13) 0.040(3) Uani 0.43(4) 1 d PDU A 2
H25C H 0.2809 -0.1420 0.2380 0.048 Uiso 0.43(4) 1 calc PR A 2
C26C C 0.159(2) -0.0232(14) 0.2659(13) 0.027(3) Uani 0.43(4) 1 d PDU A 2
H26C H 0.1744 -0.0250 0.3269 0.032 Uiso 0.43(4) 1 calc PR A 2
C33 C -0.08010(19) 0.08645(14) 0.35939(14) 0.0191(4) Uani 1 1 d D A .
C331 C -0.10337(19) -0.01678(15) 0.37838(14) 0.0200(4) Uani 1 1 d D . .
C332 C -0.1190(2) -0.06930(16) 0.31033(15) 0.0267(5) Uani 1 1 d D A .
H332 H -0.1131 -0.0395 0.2488 0.032 Uiso 1 1 calc R . .
C333 C -0.1433(2) -0.16480(17) 0.33105(16) 0.0304(5) Uani 1 1 d D . .
H333 H -0.1542 -0.1992 0.2837 0.037 Uiso 1 1 calc R A .
C334 C -0.1516(2) -0.21014(16) 0.42079(16) 0.0296(5) Uani 1 1 d D A .
H334 H -0.1675 -0.2754 0.4350 0.035 Uiso 1 1 calc R . .
C335 C -0.1362(2) -0.15840(16) 0.48922(15) 0.0240(4) Uani 1 1 d D . .
H335 H -0.1416 -0.1885 0.5506 0.029 Uiso 1 1 calc R A .
C336 C -0.11320(19) -0.06284(15) 0.46820(14) 0.0215(4) Uani 1 1 d D A .
H336 H -0.1039 -0.0281 0.5158 0.026 Uiso 1 1 calc R . .
C34 C -0.14700(19) 0.15224(15) 0.41509(15) 0.0221(4) Uani 1 1 d . . .
H34 H -0.2049 0.1297 0.4630 0.026 Uiso 1 1 calc R A .
C35 C -0.13154(19) 0.25020(15) 0.40270(14) 0.0210(4) Uani 1 1 d D A .
C351 C -0.20452(19) 0.31460(16) 0.46726(16) 0.0249(4) Uani 1 1 d D . .
C352 C -0.2096(2) 0.28561(16) 0.56083(16) 0.0285(5) Uani 1 1 d D A .
H352 H -0.1654 0.2256 0.5829 0.034 Uiso 1 1 calc R . .
C353 C -0.2787(3) 0.34368(19) 0.62228(19) 0.0378(6) Uani 1 1 d D . .
H353 H -0.2816 0.3232 0.6859 0.045 Uiso 1 1 calc R A .
C354 C -0.3434(3) 0.4313(2) 0.5908(2) 0.0443(7) Uani 1 1 d D A .
H354 H -0.3903 0.4711 0.6329 0.053 Uiso 1 1 calc R . .
C355 C -0.3398(2) 0.46106(19) 0.4983(2) 0.0416(7) Uani 1 1 d D . .
H355 H -0.3843 0.5212 0.4768 0.050 Uiso 1 1 calc R A .
C356 C -0.2711(2) 0.40302(18) 0.43650(19) 0.0331(5) Uani 1 1 d D A .
H356 H -0.2695 0.4236 0.3730 0.040 Uiso 1 1 calc R . .
C36 C -0.04716(18) 0.28461(14) 0.33114(14) 0.0183(4) Uani 1 1 d D . .
C361 C -0.02498(18) 0.38799(14) 0.31915(14) 0.0188(4) Uani 1 1 d D A .
C362 C 0.0273(2) 0.42152(15) 0.38475(15) 0.0233(4) Uani 1 1 d D . .
H362 H 0.0495 0.3780 0.4365 0.028 Uiso 1 1 calc R A .
C363 C 0.0473(2) 0.51786(17) 0.37532(16) 0.0288(5) Uani 1 1 d D A .
H363 H 0.0843 0.5396 0.4199 0.035 Uiso 1 1 calc R . .
C364 C 0.0135(2) 0.58196(16) 0.30109(17) 0.0305(5) Uani 1 1 d D . .
H364 H 0.0276 0.6476 0.2945 0.037 Uiso 1 1 calc R A .
C365 C -0.0411(2) 0.55055(15) 0.23626(16) 0.0276(5) Uani 1 1 d D A .
H365 H -0.0658 0.5950 0.1859 0.033 Uiso 1 1 calc R . .
C366 C -0.05978(19) 0.45381(15) 0.24488(15) 0.0223(4) Uani 1 1 d D . .
H366 H -0.0964 0.4325 0.2000 0.027 Uiso 1 1 calc R A .
N1 N 0.40866(15) 0.27826(12) 0.07674(11) 0.0171(3) Uani 1 1 d D . .
C11 C 0.51428(18) 0.29940(14) 0.02183(13) 0.0178(4) Uani 1 1 d D . .
C12 C 0.50633(19) 0.34849(15) -0.06789(14) 0.0202(4) Uani 1 1 d D . .
C121 C 0.3858(2) 0.37786(17) -0.10341(15) 0.0246(4) Uani 1 1 d D . .
H121 H 0.3365 0.3242 -0.0805 0.029 Uiso 1 1 calc R . .
C122 C 0.3943(3) 0.3936(3) -0.20699(18) 0.0451(7) Uani 1 1 d D . .
H12A H 0.4358 0.4500 -0.2312 0.068 Uiso 1 1 calc R . .
H12B H 0.3132 0.4054 -0.2249 0.068 Uiso 1 1 calc R . .
H12C H 0.4395 0.3357 -0.2314 0.068 Uiso 1 1 calc R . .
C123 C 0.3193(2) 0.46971(19) -0.06477(19) 0.0374(6) Uani 1 1 d D . .
H12D H 0.3093 0.4577 0.0019 0.056 Uiso 1 1 calc R . .
H12E H 0.2401 0.4865 -0.0859 0.056 Uiso 1 1 calc R . .
H12F H 0.3660 0.5236 -0.0856 0.056 Uiso 1 1 calc R . .
C13 C 0.6125(2) 0.37055(16) -0.12089(15) 0.0242(4) Uani 1 1 d . . .
H13 H 0.6091 0.4044 -0.1806 0.029 Uiso 1 1 calc R . .
C14 C 0.7236(2) 0.34433(17) -0.08873(16) 0.0266(4) Uani 1 1 d . . .
H14 H 0.7947 0.3602 -0.1263 0.032 Uiso 1 1 calc R . .
C15 C 0.73006(19) 0.29509(17) -0.00181(16) 0.0248(4) Uani 1 1 d . . .
H15 H 0.8062 0.2763 0.0193 0.030 Uiso 1 1 calc R . .
C16 C 0.62630(18) 0.27257(15) 0.05533(14) 0.0200(4) Uani 1 1 d DU B .
C161 C 0.6341(2) 0.22052(16) 0.15103(15) 0.0242(4) Uani 1 1 d DU . .
H161 H 0.5546 0.2394 0.1874 0.029 Uiso 0.539(7) 1 calc PR B 1
H61A H 0.5576 0.1924 0.1723 0.029 Uiso 0.461(7) 1 calc PR B 2
C162 C 0.6484(5) 0.1129(3) 0.1533(3) 0.0362(13) Uani 0.539(7) 1 d PDU B 1
H16A H 0.6533 0.0816 0.2160 0.054 Uiso 0.539(7) 1 calc PR B 1
H16B H 0.7222 0.0913 0.1144 0.054 Uiso 0.539(7) 1 calc PR B 1
H16C H 0.5791 0.0951 0.1311 0.054 Uiso 0.539(7) 1 calc PR B 1
C163 C 0.7296(5) 0.2540(4) 0.1978(4) 0.0364(13) Uani 0.539(7) 1 d PDU B 1
H16D H 0.7159 0.3251 0.1943 0.055 Uiso 0.539(7) 1 calc PR B 1
H16E H 0.8100 0.2332 0.1669 0.055 Uiso 0.539(7) 1 calc PR B 1
H16F H 0.7236 0.2250 0.2618 0.055 Uiso 0.539(7) 1 calc PR B 1
C62A C 0.7411(6) 0.1337(5) 0.1527(5) 0.049(2) Uani 0.461(7) 1 d PDU B 2
H62A H 0.7314 0.0890 0.1109 0.073 Uiso 0.461(7) 1 calc PR B 2
H62B H 0.7406 0.0989 0.2146 0.073 Uiso 0.461(7) 1 calc PR B 2
H62C H 0.8176 0.1593 0.1336 0.073 Uiso 0.461(7) 1 calc PR B 2
C63A C 0.6460(8) 0.2869(5) 0.2159(4) 0.0432(18) Uani 0.461(7) 1 d PDU B 2
H63A H 0.6507 0.2500 0.2765 0.065 Uiso 0.461(7) 1 calc PR B 2
H63B H 0.5758 0.3376 0.2183 0.065 Uiso 0.461(7) 1 calc PR B 2
H63C H 0.7192 0.3170 0.1957 0.065 Uiso 0.461(7) 1 calc PR B 2
N2 N 0.20139(16) 0.22596(12) 0.03028(12) 0.0193(3) Uani 1 1 d . . .
C21 C 0.3736(2) 0.09170(18) -0.00333(18) 0.0331(5) Uani 1 1 d . . .
H21A H 0.3890 0.0376 -0.0397 0.050 Uiso 1 1 calc R . .
H21B H 0.3686 0.0661 0.0615 0.050 Uiso 1 1 calc R . .
H21C H 0.4392 0.1312 -0.0196 0.050 Uiso 1 1 calc R . .
C22 C 0.2569(2) 0.15341(15) -0.02213(15) 0.0242(4) Uani 1 1 d . . .
C23 C 0.1863(2) 0.14913(16) -0.08771(16) 0.0287(5) Uani 1 1 d . . .
H23 H 0.2023 0.1053 -0.1318 0.034 Uiso 1 1 calc R . .
C24 C 0.0846(2) 0.22232(16) -0.07765(15) 0.0257(4) Uani 1 1 d . . .
H24 H 0.0208 0.2366 -0.1141 0.031 Uiso 1 1 calc R . .
C25 C 0.09577(19) 0.26847(15) -0.00551(14) 0.0204(4) Uani 1 1 d . . .
C26 C 0.01663(19) 0.35392(16) 0.03089(15) 0.0241(4) Uani 1 1 d . . .
H26A H -0.0314 0.3893 -0.0160 0.036 Uiso 1 1 calc R . .
H26B H 0.0667 0.3973 0.0478 0.036 Uiso 1 1 calc R . .
H26D H -0.0371 0.3310 0.0846 0.036 Uiso 1 1 calc R . .
C1X C 0.4856(2) 0.2381(2) 0.4871(2) 0.141(3) Uani 0.725(5) 1 d PRDU C 1
H1X H 0.4751 0.2939 0.4429 0.169 Uiso 0.725(5) 1 calc PR C 1
C2X C 0.4549(3) 0.2469(2) 0.5792(2) 0.133(3) Uani 0.725(5) 1 d PRDU C 1
H2X H 0.4234 0.3086 0.5979 0.160 Uiso 0.725(5) 1 calc PR C 1
C3X C 0.4703(3) 0.1654(2) 0.64406(19) 0.139(3) Uani 0.725(5) 1 d PRDU C 1
H3X H 0.4493 0.1714 0.7070 0.167 Uiso 0.725(5) 1 calc PR C 1
C4X C 0.5165(3) 0.0751(2) 0.61674(19) 0.184(4) Uani 0.725(5) 1 d PRDU C 1
H4X H 0.5270 0.0194 0.6610 0.221 Uiso 0.725(5) 1 calc PR C 1
C5X C 0.5472(3) 0.0663(2) 0.5246(2) 0.237(5) Uani 0.725(5) 1 d PRDU C 1
H5X H 0.5787 0.0046 0.5059 0.285 Uiso 0.725(5) 1 calc PR C 1
C6X C 0.5317(3) 0.1478(2) 0.4598(2) 0.182(4) Uani 0.725(5) 1 d PRDU C 1
H6X H 0.5527 0.1418 0.3969 0.218 Uiso 0.725(5) 1 calc PR C 1
C1Y C 0.434(2) 0.0807(18) 0.5652(15) 0.173(5) Uani 0.275(5) 1 d PDU C 2
H1Y H 0.4225 0.0896 0.5027 0.208 Uiso 0.275(5) 1 calc PR C 2
C2Y C 0.4712(17) 0.1539(14) 0.6020(14) 0.126(4) Uani 0.275(5) 1 d PDU C 2
H2Y H 0.4866 0.2128 0.5649 0.151 Uiso 0.275(5) 1 calc PR C 2
C3Y C 0.4862(16) 0.1398(13) 0.6944(14) 0.136(5) Uani 0.275(5) 1 d PDU C 2
H3Y H 0.5071 0.1915 0.7203 0.163 Uiso 0.275(5) 1 calc PR C 2
C4Y C 0.4716(16) 0.0529(15) 0.7488(13) 0.118(5) Uani 0.275(5) 1 d PDU C 2
H4Y H 0.4922 0.0410 0.8090 0.141 Uiso 0.275(5) 1 calc PR C 2
C5Y C 0.426(2) -0.0160(15) 0.7127(17) 0.180(7) Uani 0.275(5) 1 d PDU C 2
H5Y H 0.4034 -0.0719 0.7517 0.216 Uiso 0.275(5) 1 calc PR C 2
C6Y C 0.412(3) -0.0059(17) 0.6202(18) 0.189(7) Uani 0.275(5) 1 d PDU C 2
H6Y H 0.3885 -0.0571 0.5954 0.227 Uiso 0.275(5) 1 calc PR C 2

loop_
_atom_site_aniso_label
_atom_site_aniso_U_11
_atom_site_aniso_U_22
_atom_site_aniso_U_33
_atom_site_aniso_U_23
_atom_site_aniso_U_13
_atom_site_aniso_U_12
C1 0.0248(10) 0.0227(10) 0.0230(10) -0.0056(8) 0.0015(8) -0.0057(8)
C2 0.0305(11) 0.0359(12) 0.0190(10) -0.0078(9) -0.0041(8) -0.0090(10)
C3 0.0255(10) 0.0293(11) 0.0200(10) 0.0012(8) -0.0026(8) -0.0031(9)
W1 0.01745(4) 0.01552(4) 0.01439(4) -0.00168(3) -0.00083(3) -0.00138(3)
O1 0.0216(7) 0.0178(6) 0.0163(7) -0.0021(5) 0.0004(5) -0.0035(5)
C31 0.0183(8) 0.0186(9) 0.0141(9) 0.0007(7) -0.0033(7) -0.0027(7)
C32 0.0217(9) 0.0173(8) 0.0143(9) -0.0001(7) -0.0049(7) -0.0028(7)
C321 0.021(2) 0.016(3) 0.014(3) -0.008(2) 0.002(2) -0.0049(19)
C322 0.031(4) 0.020(3) 0.025(3) 0.001(2) -0.007(2) -0.004(3)
C323 0.046(5) 0.026(3) 0.025(3) -0.012(2) 0.003(3) -0.013(3)
C324 0.048(5) 0.020(2) 0.037(4) -0.010(2) 0.010(3) -0.001(3)
C325 0.041(4) 0.023(3) 0.032(4) -0.002(2) 0.002(3) 0.005(3)
C326 0.028(4) 0.019(3) 0.021(4) -0.003(2) -0.002(2) 0.002(3)
C21C 0.031(4) 0.018(4) 0.021(4) 0.007(3) -0.007(3) -0.008(3)
C22C 0.034(6) 0.021(4) 0.012(3) -0.004(2) -0.007(3) -0.007(3)
C23C 0.057(8) 0.033(5) 0.023(3) -0.010(3) 0.004(4) -0.019(5)
C24C 0.068(9) 0.024(4) 0.036(5) -0.017(4) 0.010(5) -0.007(5)
C25C 0.049(7) 0.022(3) 0.045(6) -0.009(4) -0.003(5) 0.005(4)
C26C 0.037(7) 0.027(4) 0.019(4) -0.005(3) -0.005(3) -0.006(4)
C33 0.0226(9) 0.0177(9) 0.0164(9) 0.0019(7) -0.0055(7) -0.0023(7)
C331 0.0220(9) 0.0197(9) 0.0179(9) 0.0015(7) -0.0039(7) -0.0047(7)
C332 0.0389(12) 0.0269(10) 0.0166(10) 0.0045(8) -0.0086(9) -0.0142(9)
C333 0.0458(14) 0.0253(11) 0.0242(11) -0.0008(8) -0.0095(10) -0.0145(10)
C334 0.0436(13) 0.0188(10) 0.0256(11) 0.0032(8) -0.0028(10) -0.0099(9)
C335 0.0292(11) 0.0229(10) 0.0183(10) 0.0039(8) -0.0024(8) -0.0062(8)
C336 0.0249(10) 0.0225(9) 0.0169(9) -0.0002(7) -0.0028(7) -0.0046(8)
C34 0.0219(9) 0.0209(9) 0.0205(10) 0.0022(7) 0.0004(8) -0.0020(8)
C35 0.0207(9) 0.0196(9) 0.0197(10) -0.0004(7) 0.0014(7) 0.0007(7)
C351 0.0212(9) 0.0218(10) 0.0277(11) -0.0018(8) 0.0073(8) -0.0020(8)
C352 0.0318(11) 0.0216(10) 0.0282(12) -0.0027(8) 0.0095(9) -0.0055(9)
C353 0.0455(15) 0.0310(12) 0.0328(14) -0.0086(10) 0.0172(11) -0.0102(11)
C354 0.0439(15) 0.0304(13) 0.0504(17) -0.0120(12) 0.0262(13) -0.0042(11)
C355 0.0318(13) 0.0250(12) 0.0573(18) -0.0024(11) 0.0161(12) 0.0048(10)
C356 0.0262(11) 0.0261(11) 0.0388(14) 0.0021(10) 0.0084(10) 0.0026(9)
C36 0.0199(9) 0.0172(8) 0.0165(9) 0.0002(7) -0.0025(7) -0.0010(7)
C361 0.0201(9) 0.0159(8) 0.0182(9) -0.0013(7) 0.0022(7) -0.0011(7)
C362 0.0276(10) 0.0222(9) 0.0183(10) -0.0035(7) 0.0023(8) -0.0022(8)
C363 0.0375(12) 0.0255(11) 0.0238(11) -0.0100(8) 0.0058(9) -0.0087(9)
C364 0.0405(13) 0.0175(9) 0.0297(12) -0.0051(8) 0.0101(10) -0.0047(9)
C365 0.0340(12) 0.0167(9) 0.0266(11) 0.0019(8) 0.0036(9) 0.0010(8)
C366 0.0240(10) 0.0189(9) 0.0209(10) -0.0003(7) 0.0003(8) 0.0010(8)
N1 0.0182(7) 0.0176(7) 0.0146(8) -0.0020(6) -0.0022(6) 0.0002(6)
C11 0.0196(9) 0.0165(8) 0.0169(9) -0.0043(7) -0.0003(7) -0.0007(7)
C12 0.0232(9) 0.0189(9) 0.0179(9) -0.0044(7) -0.0006(7) -0.0011(7)
C121 0.0236(10) 0.0284(10) 0.0192(10) 0.0010(8) -0.0032(8) 0.0001(8)
C122 0.0341(13) 0.076(2) 0.0215(12) 0.0004(13) -0.0042(10) -0.0013(14)
C123 0.0360(13) 0.0325(13) 0.0375(14) 0.0010(10) -0.0053(11) 0.0092(11)
C13 0.0274(10) 0.0239(10) 0.0200(10) -0.0047(8) 0.0034(8) -0.0044(8)
C14 0.0232(10) 0.0292(11) 0.0272(11) -0.0081(9) 0.0057(8) -0.0076(9)
C15 0.0185(9) 0.0282(10) 0.0287(11) -0.0083(9) -0.0011(8) -0.0036(8)
C16 0.0199(9) 0.0192(9) 0.0210(10) -0.0056(7) -0.0024(7) -0.0010(7)
C161 0.0217(9) 0.0252(10) 0.0254(11) -0.0002(8) -0.0065(8) -0.0021(8)
C162 0.051(3) 0.022(2) 0.032(2) -0.0012(17) -0.002(2) 0.0013(19)
C163 0.036(3) 0.045(3) 0.032(3) 0.007(2) -0.018(2) -0.016(2)
C62A 0.044(4) 0.044(4) 0.049(4) 0.002(3) -0.013(3) 0.018(3)
C63A 0.067(5) 0.040(3) 0.025(3) -0.002(2) -0.009(3) -0.011(3)
N2 0.0209(8) 0.0183(8) 0.0186(8) -0.0032(6) -0.0022(6) -0.0015(6)
C21 0.0382(13) 0.0250(11) 0.0361(13) -0.0130(9) -0.0096(10) 0.0082(10)
C22 0.0332(11) 0.0180(9) 0.0209(10) -0.0046(7) -0.0040(8) 0.0002(8)
C23 0.0441(13) 0.0211(10) 0.0216(11) -0.0055(8) -0.0080(9) -0.0008(9)
C24 0.0342(11) 0.0217(10) 0.0224(11) -0.0013(8) -0.0101(9) -0.0034(9)
C25 0.0231(9) 0.0193(9) 0.0186(9) 0.0004(7) -0.0034(7) -0.0044(8)
C26 0.0213(9) 0.0257(10) 0.0250(11) -0.0056(8) -0.0038(8) 0.0003(8)
C1X 0.074(5) 0.186(6) 0.193(6) -0.056(6) -0.020(5) -0.076(5)
C2X 0.107(6) 0.143(5) 0.172(6) 0.007(5) -0.087(5) -0.046(5)
C3X 0.060(4) 0.097(5) 0.264(7) 0.027(5) -0.082(6) -0.013(3)
C4X 0.157(8) 0.157(5) 0.247(8) -0.028(6) -0.076(8) 0.001(6)
C5X 0.200(10) 0.231(8) 0.247(9) 0.004(7) 0.004(10) 0.008(9)
C6X 0.121(8) 0.184(9) 0.240(8) -0.025(6) -0.037(8) -0.011(8)
C1Y 0.170(11) 0.160(10) 0.214(10) -0.034(8) -0.073(10) -0.040(9)
C2Y 0.091(7) 0.110(8) 0.188(8) 0.004(7) -0.098(7) 0.001(7)
C3Y 0.102(8) 0.122(8) 0.191(9) 0.004(7) -0.096(8) 0.009(8)
C4Y 0.077(10) 0.113(10) 0.164(11) -0.011(8) -0.053(10) 0.013(9)
C5Y 0.193(15) 0.156(12) 0.211(12) -0.035(11) -0.058(14) -0.041(11)
C6Y 0.226(15) 0.155(11) 0.218(13) -0.042(11) -0.073(13) -0.065(12)

loop_
_atom_type_symbol
_atom_type_description
_atom_type_scat_dispersion_real
_atom_type_scat_dispersion_imag
_atom_type_scat_source
C C 0.0033 0.0016 'International Tables Vol C Tables 4.2.6.8 and 6.1.1.4'
H H 0.0000 0.0000 'International Tables Vol C Tables 4.2.6.8 and 6.1.1.4'
N N 0.0061 0.0033 'International Tables Vol C Tables 4.2.6.8 and 6.1.1.4'
O O 0.0106 0.0060 'International Tables Vol C Tables 4.2.6.8 and 6.1.1.4'
W W -0.8490 6.8722 'International Tables Vol C Tables 4.2.6.8 and 6.1.1.4'

loop_
_geom_angle_atom_site_label_1
_geom_angle_atom_site_label_2
_geom_angle_atom_site_label_3
_geom_angle
C2 C1 W1 79.58(12)
C2 C1 H1A 112.2(17)
W1 C1 H1A 119.8(17)
C2 C1 H1B 114.6(17)
W1 C1 H1B 116.6(17)
H1A C1 H1B 111(2)
C3 C2 C1 117.44(18)
C3 C2 W1 58.77(11)
C1 C2 W1 58.67(11)
C3 C2 H2A 111.8(18)
C1 C2 H2A 103.3(18)
W1 C2 H2A 126.1(18)
C3 C2 H2B 107.8(18)
C1 C2 H2B 105.5(18)
W1 C2 H2B 122.8(18)
H2A C2 H2B 111(2)
C2 C3 W1 79.67(13)
C2 C3 H3A 113.3(17)
W1 C3 H3A 113.1(17)
C2 C3 H3B 111.7(17)
W1 C3 H3B 119.2(18)
H3A C3 H3B 115(2)
N1 W1 O1 178.55(6)
N1 W1 C1 91.27(8)
O1 W1 C1 87.54(7)
N1 W1 N2 93.25(7)
O1 W1 N2 87.08(7)
C1 W1 N2 137.84(8)
N1 W1 C3 96.24(8)
O1 W1 C3 84.44(8)
C1 W1 C3 83.30(9)
N2 W1 C3 137.52(8)
N1 W1 C2 95.44(8)
O1 W1 C2 84.22(7)
C1 W1 C2 41.75(9)
N2 W1 C2 171.31(8)
C3 W1 C2 41.56(9)
C31 O1 W1 159.73(13)
O1 C31 C36 119.53(18)
O1 C31 C32 119.39(18)
C36 C31 C32 121.03(18)
C33 C32 C31 119.01(18)
C33 C32 C21C 118.7(4)
C31 C32 C21C 122.3(4)
C33 C32 C321 120.3(3)
C31 C32 C321 120.4(3)
C21C C32 C321 8.2(8)
C326 C321 C322 117.3(6)
C326 C321 C32 120.1(7)
C322 C321 C32 122.4(8)
C323 C322 C321 122.3(7)
C323 C322 H322 118.8
C321 C322 H322 118.8
C324 C323 C322 119.4(7)
C324 C323 H323 120.3
C322 C323 H323 120.3
C323 C324 C325 119.6(6)
C323 C324 H324 120.2
C325 C324 H324 120.2
C324 C325 C326 120.4(7)
C324 C325 H325 119.8
C326 C325 H325 119.8
C321 C326 C325 120.9(7)
C321 C326 H326 119.5
C325 C326 H326 119.5
C26C C21C C22C 119.9(9)
C26C C21C C32 118.5(10)
C22C C21C C32 121.5(10)
C23C C22C C21C 119.0(9)
C23C C22C H22C 120.5
C21C C22C H22C 120.5
C24C C23C C22C 120.6(9)
C24C C23C H23C 119.7
C22C C23C H23C 119.7
C23C C24C C25C 121.0(9)
C23C C24C H24C 119.5
C25C C24C H24C 119.5
C24C C25C C26C 118.8(10)
C24C C25C H25C 120.6
C26C C25C H25C 120.6
C25C C26C C21C 120.6(10)
C25C C26C H26C 119.7
C21C C26C H26C 119.7
C34 C33 C32 119.23(18)
C34 C33 C331 117.91(19)
C32 C33 C331 122.86(18)
C332 C331 C336 117.92(19)
C332 C331 C33 122.78(18)
C336 C331 C33 119.28(19)
C333 C332 C331 121.1(2)
C333 C332 H332 119.5
C331 C332 H332 119.5
C332 C333 C334 120.4(2)
C332 C333 H333 119.8
C334 C333 H333 119.8
C335 C334 C333 119.0(2)
C335 C334 H334 120.5
C333 C334 H334 120.5
C336 C335 C334 120.3(2)
C336 C335 H335 119.8
C334 C335 H335 119.8
C335 C336 C331 121.3(2)
C335 C336 H336 119.4
C331 C336 H336 119.4
C33 C34 C35 122.07(19)
C33 C34 H34 119.0
C35 C34 H34 119.0
C34 C35 C36 119.39(19)
C34 C35 C351 118.34(19)
C36 C35 C351 122.27(19)
C352 C351 C356 118.6(2)
C352 C351 C35 119.70(19)
C356 C351 C35 121.7(2)
C353 C352 C351 120.7(2)
C353 C352 H352 119.6
C351 C352 H352 119.6
C354 C353 C352 120.0(3)
C354 C353 H353 120.0
C352 C353 H353 120.0
C355 C354 C353 120.0(2)
C355 C354 H354 120.0
C353 C354 H354 120.0
C354 C355 C356 120.1(2)
C354 C355 H355 119.9
C356 C355 H355 119.9
C355 C356 C351 120.5(3)
C355 C356 H356 119.7
C351 C356 H356 119.7
C35 C36 C31 119.24(18)
C35 C36 C361 120.35(18)
C31 C36 C361 120.27(18)
C362 C361 C366 118.61(19)
C362 C361 C36 119.97(18)
C366 C361 C36 121.37(19)
C363 C362 C361 120.8(2)
C363 C362 H362 119.6
C361 C362 H362 119.6
C364 C363 C362 120.0(2)
C364 C363 H363 120.0
C362 C363 H363 120.0
C363 C364 C365 120.1(2)
C363 C364 H364 120.0
C365 C364 H364 120.0
C364 C365 C366 120.1(2)
C364 C365 H365 120.0
C366 C365 H365 120.0
C365 C366 C361 120.4(2)
C365 C366 H366 119.8
C361 C366 H366 119.8
C11 N1 W1 173.43(14)
N1 C11 C16 120.25(18)
N1 C11 C12 118.65(18)
C16 C11 C12 121.10(19)
C13 C12 C11 117.71(19)
C13 C12 C121 121.30(19)
C11 C12 C121 120.97(18)
C12 C121 C122 113.97(19)
C12 C121 C123 110.04(19)
C122 C121 C123 109.8(2)
C12 C121 H121 107.6
C122 C121 H121 107.6
C123 C121 H121 107.6
C121 C122 H12A 109.5
C121 C122 H12B 109.5
H12A C122 H12B 109.5
C121 C122 H12C 109.5
H12A C122 H12C 109.5
H12B C122 H12C 109.5
C121 C123 H12D 109.5
C121 C123 H12E 109.5
H12D C123 H12E 109.5
C121 C123 H12F 109.5
H12D C123 H12F 109.5
H12E C123 H12F 109.5
C12 C13 C14 121.7(2)
C12 C13 H13 119.1
C14 C13 H13 119.1
C15 C14 C13 119.9(2)
C15 C14 H14 120.1
C13 C14 H14 120.1
C14 C15 C16 121.1(2)
C14 C15 H15 119.5
C16 C15 H15 119.5
C15 C16 C11 118.49(19)
C15 C16 C161 120.68(19)
C11 C16 C161 120.83(19)
C63A C161 C162 134.9(4)
C63A C161 C16 112.5(3)
C162 C161 C16 111.6(3)
C63A C161 C163 38.7(4)
C162 C161 C163 113.0(3)
C16 C161 C163 112.7(2)
C63A C161 C62A 109.8(4)
C162 C161 C62A 43.3(4)
C16 C161 C62A 111.3(3)
C163 C161 C62A 74.6(4)
C63A C161 H161 69.4
C162 C161 H161 106.3
C16 C161 H161 106.3
C163 C161 H161 106.3
C62A C161 H161 138.5
C63A C161 H61A 107.7
C162 C161 H61A 66.5
C16 C161 H61A 107.7
C163 C161 H61A 135.4
C62A C161 H61A 107.7
H161 C161 H61A 42.4
C161 C162 H16A 109.5
C161 C162 H16B 109.5
H16A C162 H16B 109.5
C161 C162 H16C 109.5
H16A C162 H16C 109.5
H16B C162 H16C 109.5
C161 C163 H16D 109.5
C161 C163 H16E 109.5
H16D C163 H16E 109.5
C161 C163 H16F 109.5
H16D C163 H16F 109.5
H16E C163 H16F 109.5
C161 C62A H62A 109.5
C161 C62A H62B 109.5
H62A C62A H62B 109.5
C161 C62A H62C 109.5
H62A C62A H62C 109.5
H62B C62A H62C 109.5
C161 C63A H63A 109.5
C161 C63A H63B 109.5
H63A C63A H63B 109.5
C161 C63A H63C 109.5
H63A C63A H63C 109.5
H63B C63A H63C 109.5
C22 N2 C25 107.46(17)
C22 N2 W1 125.60(14)
C25 N2 W1 126.93(14)
C22 C21 H21A 109.5
C22 C21 H21B 109.5
H21A C21 H21B 109.5
C22 C21 H21C 109.5
H21A C21 H21C 109.5
H21B C21 H21C 109.5
C23 C22 N2 108.73(19)
C23 C22 C21 128.8(2)
N2 C22 C21 122.4(2)
C22 C23 C24 107.7(2)
C22 C23 H23 126.2
C24 C23 H23 126.2
C25 C24 C23 107.3(2)
C25 C24 H24 126.3
C23 C24 H24 126.3
C24 C25 N2 108.80(19)
C24 C25 C26 129.1(2)
N2 C25 C26 122.01(18)
C25 C26 H26A 109.5
C25 C26 H26B 109.5
H26A C26 H26B 109.5
C25 C26 H26D 109.5
H26A C26 H26D 109.5
H26B C26 H26D 109.5
C6X C1X C2X 120.0
C6X C1X H1X 120.0
C2X C1X H1X 120.0
C1X C2X C3X 120.1
C1X C2X H2X 120.0
C3X C2X H2X 120.0
C4X C3X C2X 120.0
C4X C3X H3X 120.0
C2X C3X H3X 120.0
C3X C4X C5X 120.0
C3X C4X H4X 120.0
C5X C4X H4X 120.0
C6X C5X C4X 120.1
C6X C5X H5X 120.0
C4X C5X H5X 120.0
C1X C6X C5X 120.0
C1X C6X H6X 120.0
C5X C6X H6X 120.0
C2Y C1Y C6Y 119.9(12)
C2Y C1Y H1Y 120.1
C6Y C1Y H1Y 120.1
C1Y C2Y C3Y 119.3(10)
C1Y C2Y H2Y 120.4
C3Y C2Y H2Y 120.4
C4Y C3Y C2Y 121.8(10)
C4Y C3Y H3Y 119.1
C2Y C3Y H3Y 119.1
C5Y C4Y C3Y 117.8(12)
C5Y C4Y H4Y 121.1
C3Y C4Y H4Y 121.1
C4Y C5Y C6Y 121.8(11)
C4Y C5Y H5Y 119.1
C6Y C5Y H5Y 119.1
C1Y C6Y C5Y 118.9(10)
C1Y C6Y H6Y 120.6
C5Y C6Y H6Y 120.6

loop_
_geom_bond_atom_site_label_1
_geom_bond_atom_site_label_2
_geom_bond_distance
C1 C2 1.603(3)
C1 W1 2.057(2)
C1 H1A 0.964(17)
C1 H1B 0.965(17)
C2 C3 1.597(3)
C2 W1 2.368(2)
C2 H2A 0.974(17)
C2 H2B 0.979(17)
C3 W1 2.058(2)
C3 H3A 0.963(17)
C3 H3B 0.967(17)
W1 N1 1.7676(17)
W1 O1 1.9703(15)
W1 N2 2.0581(18)
O1 C31 1.349(2)
C31 C36 1.411(3)
C31 C32 1.415(3)
C32 C33 1.415(3)
C32 C21C 1.465(10)
C32 C321 1.517(7)
C321 C326 1.392(8)
C321 C322 1.396(8)
C322 C323 1.394(8)
C322 H322 0.9500
C323 C324 1.385(8)
C323 H323 0.9500
C324 C325 1.389(8)
C324 H324 0.9500
C325 C326 1.401(8)
C325 H325 0.9500
C326 H326 0.9500
C21C C26C 1.393(11)
C21C C22C 1.394(10)
C22C C23C 1.384(10)
C22C H22C 0.9500
C23C C24C 1.379(10)
C23C H23C 0.9500
C24C C25C 1.383(10)
C24C H24C 0.9500
C25C C26C 1.387(11)
C25C H25C 0.9500
C26C H26C 0.9500
C33 C34 1.395(3)
C33 C331 1.493(3)
C331 C332 1.394(3)
C331 C336 1.398(3)
C332 C333 1.393(3)
C332 H332 0.9500
C333 C334 1.394(3)
C333 H333 0.9500
C334 C335 1.390(3)
C334 H334 0.9500
C335 C336 1.389(3)
C335 H335 0.9500
C336 H336 0.9500
C34 C35 1.397(3)
C34 H34 0.9500
C35 C36 1.408(3)
C35 C351 1.492(3)
C351 C352 1.394(3)
C351 C356 1.399(3)
C352 C353 1.391(3)
C352 H352 0.9500
C353 C354 1.384(4)
C353 H353 0.9500
C354 C355 1.382(4)
C354 H354 0.9500
C355 C356 1.392(3)
C355 H355 0.9500
C356 H356 0.9500
C36 C361 1.494(3)
C361 C362 1.396(3)
C361 C366 1.397(3)
C362 C363 1.391(3)
C362 H362 0.9500
C363 C364 1.382(3)
C363 H363 0.9500
C364 C365 1.387(4)
C364 H364 0.9500
C365 C366 1.393(3)
C365 H365 0.9500
C366 H366 0.9500
N1 C11 1.395(3)
C11 C16 1.412(3)
C11 C12 1.423(3)
C12 C13 1.392(3)
C12 C121 1.516(3)
C121 C122 1.524(3)
C121 C123 1.534(3)
C121 H121 1.0000
C122 H12A 0.9800
C122 H12B 0.9800
C122 H12C 0.9800
C123 H12D 0.9800
C123 H12E 0.9800
C123 H12F 0.9800
C13 C14 1.392(3)
C13 H13 0.9500
C14 C15 1.385(3)
C14 H14 0.9500
C15 C16 1.398(3)
C15 H15 0.9500
C16 C161 1.516(3)
C161 C63A 1.479(6)
C161 C162 1.491(5)
C161 C163 1.543(5)
C161 C62A 1.577(6)
C161 H161 1.0000
C161 H61A 1.0000
C162 H16A 0.9800
C162 H16B 0.9800
C162 H16C 0.9800
C163 H16D 0.9800
C163 H16E 0.9800
C163 H16F 0.9800
C62A H62A 0.9800
C62A H62B 0.9800
C62A H62C 0.9800
C63A H63A 0.9800
C63A H63B 0.9800
C63A H63C 0.9800
N2 C22 1.393(3)
N2 C25 1.396(3)
C21 C22 1.502(3)
C21 H21A 0.9800
C21 H21B 0.9800
C21 H21C 0.9800
C22 C23 1.372(3)
C23 C24 1.424(3)
C23 H23 0.9500
C24 C25 1.373(3)
C24 H24 0.9500
C25 C26 1.501(3)
C26 H26A 0.9800
C26 H26B 0.9800
C26 H26D 0.9800
C1X C6X 1.3899
C1X C2X 1.3911
C1X H1X 0.9500
C2X C3X 1.3911
C2X H2X 0.9500
C3X C4X 1.3899
C3X H3X 0.9500
C4X C5X 1.3910
C4X H4X 0.9500
C5X C6X 1.3910
C5X H5X 0.9500
C6X H6X 0.9500
C1Y C2Y 1.388(8)
C1Y C6Y 1.397(8)
C1Y H1Y 0.9500
C2Y C3Y 1.401(8)
C2Y H2Y 0.9500
C3Y C4Y 1.380(8)
C3Y H3Y 0.9500
C4Y C5Y 1.379(8)
C4Y H4Y 0.9500
C5Y C6Y 1.402(8)
C5Y H5Y 0.9500
C6Y H6Y 0.9500

loop_
_geom_torsion_atom_site_label_1
_geom_torsion_atom_site_label_2
_geom_torsion_atom_site_label_3
_geom_torsion_atom_site_label_4
_geom_torsion
W1 C1 C2 C3 0.88(18)
C1 C2 C3 W1 -0.88(18)
C2 C1 W1 N1 -96.74(13)
C2 C1 W1 O1 84.08(12)
C2 C1 W1 N2 167.00(12)
C2 C1 W1 C3 -0.61(13)
C2 C3 W1 N1 91.16(13)
C2 C3 W1 O1 -87.55(12)
C2 C3 W1 C1 0.61(13)
C2 C3 W1 N2 -167.07(12)
C3 C2 W1 N1 -93.28(13)
C1 C2 W1 N1 85.81(13)
C3 C2 W1 O1 88.13(13)
C1 C2 W1 O1 -92.78(12)
C3 C2 W1 C1 -179.09(19)
C3 C2 W1 N2 88.8(5)
C1 C2 W1 N2 -92.1(5)
C1 C2 W1 C3 179.09(19)
N1 W1 O1 C31 -134(2)
C1 W1 O1 C31 -99.5(4)
N2 W1 O1 C31 122.3(4)
C3 W1 O1 C31 -16.0(4)
C2 W1 O1 C31 -57.8(4)
W1 O1 C31 C36 116.3(4)
W1 O1 C31 C32 -61.3(5)
O1 C31 C32 C33 178.53(17)
C36 C31 C32 C33 1.0(3)
O1 C31 C32 C21C -4.2(8)
C36 C31 C32 C21C 178.3(8)
O1 C31 C32 C321 5.1(6)
C36 C31 C32 C321 -172.4(5)
C33 C32 C321 C326 -66.3(10)
C31 C32 C321 C326 107.0(9)
C21C C32 C321 C326 -147(5)
C33 C32 C321 C322 109.6(7)
C31 C32 C321 C322 -77.1(8)
C21C C32 C321 C322 29(5)
C326 C321 C322 C323 2.9(14)
C32 C321 C322 C323 -173.1(8)
C321 C322 C323 C324 -2.6(14)
C322 C323 C324 C325 1.0(14)
C323 C324 C325 C326 0.2(16)
C322 C321 C326 C325 -1.7(18)
C32 C321 C326 C325 174.5(11)
C324 C325 C326 C321 0(2)
C33 C32 C21C C26C -70.0(14)
C31 C32 C21C C26C 112.8(13)
C321 C32 C21C C26C 34(5)
C33 C32 C21C C22C 107.5(9)
C31 C32 C21C C22C -69.7(10)
C321 C32 C21C C22C -149(5)
C26C C21C C22C C23C 4.3(18)
C32 C21C C22C C23C -173.1(11)
C21C C22C C23C C24C -4.5(18)
C22C C23C C24C C25C 1(2)
C23C C24C C25C C26C 2(2)
C24C C25C C26C C21C -2(3)
C22C C21C C26C C25C -1(3)
C32 C21C C26C C25C 176.6(16)
C31 C32 C33 C34 -1.5(3)
C21C C32 C33 C34 -178.9(7)
C321 C32 C33 C34 171.9(5)
C31 C32 C33 C331 179.16(18)
C21C C32 C33 C331 1.8(8)
C321 C32 C33 C331 -7.4(6)
C34 C33 C331 C332 133.0(2)
C32 C33 C331 C332 -47.7(3)
C34 C33 C331 C336 -45.3(3)
C32 C33 C331 C336 134.0(2)
C336 C331 C332 C333 -0.2(4)
C33 C331 C332 C333 -178.6(2)
C331 C332 C333 C334 -0.4(4)
C332 C333 C334 C335 0.5(4)
C333 C334 C335 C336 0.1(4)
C334 C335 C336 C331 -0.8(3)
C332 C331 C336 C335 0.8(3)
C33 C331 C336 C335 179.2(2)
C32 C33 C34 C35 0.6(3)
C331 C33 C34 C35 179.93(19)
C33 C34 C35 C36 0.9(3)
C33 C34 C35 C351 -178.2(2)
C34 C35 C351 C352 49.4(3)
C36 C35 C351 C352 -129.7(2)
C34 C35 C351 C356 -129.0(2)
C36 C35 C351 C356 51.9(3)
C356 C351 C352 C353 -0.5(4)
C35 C351 C352 C353 -178.9(2)
C351 C352 C353 C354 -0.1(4)
C352 C353 C354 C355 0.3(5)
C353 C354 C355 C356 0.0(5)
C354 C355 C356 C351 -0.5(4)
C352 C351 C356 C355 0.7(4)
C35 C351 C356 C355 179.1(2)
C34 C35 C36 C31 -1.4(3)
C351 C35 C36 C31 177.69(19)
C34 C35 C36 C361 -177.18(19)
C351 C35 C36 C361 1.9(3)
O1 C31 C36 C35 -177.06(18)
C32 C31 C36 C35 0.4(3)
O1 C31 C36 C361 -1.3(3)
C32 C31 C36 C361 176.22(18)
C35 C36 C361 C362 66.2(3)
C31 C36 C361 C362 -109.5(2)
C35 C36 C361 C366 -111.3(2)
C31 C36 C361 C366 73.0(3)
C366 C361 C362 C363 -1.7(3)
C36 C361 C362 C363 -179.2(2)
C361 C362 C363 C364 1.1(3)
C362 C363 C364 C365 0.4(4)
C363 C364 C365 C366 -1.2(4)
C364 C365 C366 C361 0.7(3)
C362 C361 C366 C365 0.8(3)
C36 C361 C366 C365 178.3(2)
O1 W1 N1 C11 -34(3)
C1 W1 N1 C11 -68.5(13)
N2 W1 N1 C11 69.6(13)
C3 W1 N1 C11 -151.9(13)
C2 W1 N1 C11 -110.1(13)
W1 N1 C11 C16 150.9(12)
W1 N1 C11 C12 -28.9(14)
N1 C11 C12 C13 178.77(18)
C16 C11 C12 C13 -1.0(3)
N1 C11 C12 C121 0.3(3)
C16 C11 C12 C121 -179.54(19)
C13 C12 C121 C122 23.4(3)
C11 C12 C121 C122 -158.1(2)
C13 C12 C121 C123 -100.4(2)
C11 C12 C121 C123 78.0(3)
C11 C12 C13 C14 1.2(3)
C121 C12 C13 C14 179.7(2)
C12 C13 C14 C15 -0.1(3)
C13 C14 C15 C16 -1.2(3)
C14 C15 C16 C11 1.3(3)
C14 C15 C16 C161 -178.7(2)
N1 C11 C16 C15 -179.98(18)
C12 C11 C16 C15 -0.2(3)
N1 C11 C16 C161 0.0(3)
C12 C11 C16 C161 179.86(19)
C15 C16 C161 C63A 79.8(4)
C11 C16 C161 C63A -100.2(4)
C15 C16 C161 C162 -90.7(3)
C11 C16 C161 C162 89.3(3)
C15 C16 C161 C163 37.7(4)
C11 C16 C161 C163 -142.3(3)
C15 C16 C161 C62A -44.0(4)
C11 C16 C161 C62A 136.0(4)
N1 W1 N2 C22 52.45(18)
O1 W1 N2 C22 -128.96(18)
C1 W1 N2 C22 147.95(17)
C3 W1 N2 C22 -50.4(2)
C2 W1 N2 C22 -129.6(5)
N1 W1 N2 C25 -126.66(17)
O1 W1 N2 C25 51.93(17)
C1 W1 N2 C25 -31.2(2)
C3 W1 N2 C25 130.44(18)
C2 W1 N2 C25 51.3(6)
C25 N2 C22 C23 -1.4(2)
W1 N2 C22 C23 179.36(15)
C25 N2 C22 C21 -180.0(2)
W1 N2 C22 C21 0.8(3)
N2 C22 C23 C24 1.2(3)
C21 C22 C23 C24 179.7(2)
C22 C23 C24 C25 -0.6(3)
C23 C24 C25 N2 -0.3(3)
C23 C24 C25 C26 176.7(2)
C22 N2 C25 C24 1.0(2)
W1 N2 C25 C24 -179.73(15)
C22 N2 C25 C26 -176.19(19)
W1 N2 C25 C26 3.1(3)
C6X C1X C2X C3X 0.0
C1X C2X C3X C4X 0.0
C2X C3X C4X C5X 0.0
C3X C4X C5X C6X 0.0
C2X C1X C6X C5X 0.0
C4X C5X C6X C1X 0.0
C6Y C1Y C2Y C3Y -0.5(11)
C1Y C2Y C3Y C4Y 3.9(10)
C2Y C3Y C4Y C5Y -8(2)
C3Y C4Y C5Y C6Y 10(3)
C2Y C1Y C6Y C5Y 2(2)
C4Y C5Y C6Y C1Y -7(3)
